data_1530315
loop_
_publ_author_name
'Louer, M.'
'Louer, D.'

_publ_section_title
;
 Etude structurale des hydroxysulfates de cadmium V. Synthese et structure
 cristalline de Cd3 M2 (O H)2 (S O4)3 (H2 O)2 M= Cs,K
;
_journal_name_full 'Revue de Chimie Minerale'
_journal_page_first 162
_journal_page_last 171
_journal_volume 19
_journal_year 1982
_chemical_formula_sum 'Cd3 Cs2 H6 O16 S3'
_chemical_name_systematic 'Cd3 Cs2 (O H)2 (S O4)3 (H2 O)2'
_space_group_IT_number 36
_symmetry_space_group_name_Hall 'C 2c -2'
_symmetry_space_group_name_H-M 'C m c 21'
_cell_angle_alpha 90
_cell_angle_beta 90
_cell_angle_gamma 90
_cell_formula_units_Z 4
_cell_length_a 19.376
_cell_length_b 8.114
_cell_length_c 10.132
_cell_volume 1592.921
_citation_journal_id_ASTM RVCMA8
_cod_data_source_file Louer_RVCMA8_1982_792.cif
_cod_data_source_block H6Cd3Cs2O16S3
_cod_original_formula_sum 'H6 Cd3 Cs2 O16 S3'
_cod_database_code 1530315

loop_
_symmetry_equiv_pos_as_xyz
x,y,z
-x,-y,z+1/2
-x,y,z
x,-y,z+1/2
x+1/2,y+1/2,z
-x+1/2,-y+1/2,z+1/2
-x+1/2,y+1/2,z
x+1/2,-y+1/2,z+1/2

loop_
_atom_site_label
_atom_site_type_symbol
_atom_site_fract_x
_atom_site_fract_y
_atom_site_fract_z
_atom_site_occupancy
_atom_site_U_iso_or_equiv
S2 S+6 0 0.3108 0.1186 1 0.0
Cd1 Cd+2 0.0862 0.9633 0 1 0.0
O10 O-2 0 0.048 -0.139 1 0.0
O1 O-2 0.3804 0.176 0.276 1 0.0
O3 O-2 0.2592 0.225 0.258 1 0.0
O2 O-2 0.3265 0.396 0.402 1 0.0
O9 O-2 0 0.797 0.081 1 0.0
S1 S+6 0.3279 0.306 0.2773 1 0.0
O7 O-2 0.06 0.21 0.12 1 0.0
O8 O-2 0.1297 0.249 0.372 1 0.0
O4 O-2 0.3398 0.423 0.169 1 0.0
Cs1 Cs+1 0.18957 0.4645 0.0443 1 0.0
O6 O-2 0 0.425 -0.006 1 0.0
Cd2 Cd+2 0 0.694 0.2824 1 0.0
O5 O-2 0 0.417 0.235 1 0.0
